data_2218715
loop_
_publ_author_name
'Khan, Gul S.'
'Clark, George R.'
'Barker, David'

_publ_section_title
;
 2,2'-(3,5-Dinitrobenzylimino)diethanol
;
_journal_coeditor_code HG2406
_journal_issue 7
_journal_name_full 'Acta Crystallographica Section E'
_journal_page_first o1253
_journal_paper_doi 10.1107/S1600536808017066
_journal_volume 64
_journal_year 2008
_chemical_formula_iupac 'C11 H15 N3 O6'
_chemical_formula_moiety 'C11 H15 N3 O6'
_chemical_formula_sum 'C11 H15 N3 O6'
_chemical_formula_weight 285.26
_chemical_name_systematic
;
2,2'-(3,5-Dinitrobenzylimino)diethanol
;
_space_group_IT_number 2
_symmetry_cell_setting triclinic
_symmetry_space_group_name_Hall '-P 1'
_symmetry_space_group_name_H-M 'P -1'
_atom_sites_solution_hydrogens geom
_atom_sites_solution_primary direct
_atom_sites_solution_secondary difmap
_audit_creation_method SHELXL-97
_cell_angle_alpha 104.1410(10)
_cell_angle_beta 96.3710(10)
_cell_angle_gamma 106.3340(10)
_cell_formula_units_Z 8
_cell_length_a 12.8042(3)
_cell_length_b 14.7498(3)
_cell_length_c 15.1282(4)
_cell_measurement_reflns_used 7193
_cell_measurement_temperature 84.0(10)
_cell_measurement_theta_max 26.44
_cell_measurement_theta_min 1.50
_cell_volume 2608.67(11)
_computing_cell_refinement 'SAINT (Bruker, 1995)'
_computing_data_collection 'SMART (Bruker, 1995)'
_computing_data_reduction 'SAINT (Bruker, 1995)'
_computing_molecular_graphics 'ORTEPIII (Burnett & Johnson, 1996)'
_computing_publication_material 'SHELXTL (Sheldrick, 2008)'
_computing_structure_refinement 'SHELXL97 (Sheldrick, 2008)'
_computing_structure_solution 'SHELXS97 (Sheldrick, 2008)'
_diffrn_ambient_temperature 84.0(10)
_diffrn_measured_fraction_theta_full 0.985
_diffrn_measured_fraction_theta_max 0.985
_diffrn_measurement_device_type 'Bruker SMART CCD'
_diffrn_measurement_method 'Area-detector \w'
_diffrn_radiation_monochromator graphite
_diffrn_radiation_source 'fine-focus sealed tube'
_diffrn_radiation_type MoK\a
_diffrn_radiation_wavelength 0.71073
_diffrn_reflns_av_R_equivalents 0.0236
_diffrn_reflns_av_sigmaI/netI 0.0403
_diffrn_reflns_limit_h_max 16
_diffrn_reflns_limit_h_min -16
_diffrn_reflns_limit_k_max 17
_diffrn_reflns_limit_k_min -18
_diffrn_reflns_limit_l_max 18
_diffrn_reflns_limit_l_min -18
_diffrn_reflns_number 24719
_diffrn_reflns_theta_full 26.44
_diffrn_reflns_theta_max 26.44
_diffrn_reflns_theta_min 1.50
_diffrn_standards_decay_% <2
_diffrn_standards_interval_count 0
_diffrn_standards_interval_time 0
_diffrn_standards_number 0
_exptl_absorpt_coefficient_mu 0.119
_exptl_absorpt_correction_T_max 0.97656
_exptl_absorpt_correction_T_min 0.79478
_exptl_absorpt_correction_type multi-scan
_exptl_absorpt_process_details '(SADABS; Sheldrick, 1997)'
_exptl_crystal_colour yellow
_exptl_crystal_density_diffrn 1.453
_exptl_crystal_density_method 'not measured'
_exptl_crystal_description block
_exptl_crystal_F_000 1200
_exptl_crystal_size_max 0.30
_exptl_crystal_size_mid 0.30
_exptl_crystal_size_min 0.24
_refine_diff_density_max 0.326
_refine_diff_density_min -0.248
_refine_ls_extinction_method none
_refine_ls_goodness_of_fit_ref 1.077
_refine_ls_hydrogen_treatment mixed
_refine_ls_matrix_type full
_refine_ls_number_parameters 753
_refine_ls_number_reflns 10576
_refine_ls_number_restraints 0
_refine_ls_restrained_S_all 1.077
_refine_ls_R_factor_all 0.0639
_refine_ls_R_factor_gt 0.0465
_refine_ls_shift/su_max 0.000
_refine_ls_shift/su_mean 0.000
_refine_ls_structure_factor_coef Fsqd
_refine_ls_weighting_details 'calc w=1/[\s^2^(Fo^2^)+(0.0308P)^2^+1.4297P] where P=(Fo^2^+2Fc^2^)/3'
_refine_ls_weighting_scheme calc
_refine_ls_wR_factor_gt 0.0931
_refine_ls_wR_factor_ref 0.1008
_reflns_number_gt 8548
_reflns_number_total 10576
_reflns_threshold_expression I>2\s(I)
_cod_data_source_file hg2406.cif
_cod_data_source_block I
_cod_depositor_comments
;
The following automatic conversions were performed:
'_symmetry_cell_setting' value 'Triclinic' changed to 'triclinic'
according to '/home/saulius/struct/CIF-dictionaries/cif_core.dic'
dictionary named 'cif_core.dic' version 2.4.1 from 2010-06-29.

Automatic conversion script
Id: cif_fix_enum 1527 2010-12-29 10:47:43Z saulius 

The following automatic conversions were performed:

'_symmetry_cell_setting' value 'Triclinic' changed to 'triclinic'
according to /home/saulius/struct/CIF-dictionaries/cif_core.dic
dictionary named 'cif_core.dic' version 2.4.1 from 2010-06-29.

Automatic conversion script
Id: cif_fix_values 1715 2011-07-08 13:25:40Z adriana 
;
_cod_original_sg_symbol_Hall -P_1
_cod_database_code 2218715
_cod_database_fobs_code 2218715

loop_
_symmetry_equiv_pos_as_xyz
'x, y, z'
'-x, -y, -z'

loop_
_atom_site_type_symbol
_atom_site_label
_atom_site_fract_x
_atom_site_fract_y
_atom_site_fract_z
_atom_site_U_iso_or_equiv
_atom_site_adp_type
_atom_site_calc_flag
_atom_site_refinement_flags
_atom_site_occupancy
O O1A 0.22043(12) 0.88717(13) 0.52205(10) 0.0424(4) Uani d . 1
O O2A 0.13995(11) 0.97382(10) 0.61100(9) 0.0278(3) Uani d . 1
O O3A -0.25699(12) 0.90173(11) 0.52437(9) 0.0331(3) Uani d . 1
O O4A -0.34809(11) 0.78156(11) 0.40131(10) 0.0326(3) Uani d . 1
O O5A 0.20448(11) 0.95928(10) 0.24284(9) 0.0238(3) Uani d . 1
H HO5A 0.228(2) 0.9201(19) 0.2705(17) 0.049(7) Uiso d . 1
O O6A 0.23610(11) 0.66199(10) 0.17337(9) 0.0255(3) Uani d . 1
H HO6A 0.271(2) 0.626(2) 0.1880(18) 0.053(8) Uiso d . 1
N N1A 0.13972(13) 0.91221(12) 0.53943(11) 0.0244(3) Uani d . 1
N N2A -0.26153(13) 0.83747(12) 0.45355(11) 0.0240(3) Uani d . 1
N N3A 0.04351(12) 0.74465(11) 0.18600(10) 0.0178(3) Uani d . 1
C C1A -0.05692(15) 0.76440(13) 0.31650(12) 0.0183(4) Uani d . 1
C C2A 0.04103(15) 0.81190(13) 0.38236(12) 0.0184(4) Uani d . 1
H H2A 0.1086 0.8082 0.3675 0.022 Uiso calc R 1
C C3A 0.03615(15) 0.86465(13) 0.47012(12) 0.0193(4) Uani d . 1
C C4A -0.06087(15) 0.87488(13) 0.49663(12) 0.0208(4) Uani d . 1
H H4A -0.0619 0.9117 0.5558 0.025 Uiso calc R 1
C C5A -0.15596(15) 0.82691(13) 0.42957(12) 0.0200(4) Uani d . 1
C C6A -0.15707(15) 0.77181(13) 0.34075(12) 0.0196(4) Uani d . 1
H H6A -0.2234 0.7403 0.2980 0.023 Uiso calc R 1
C C7A -0.05503(15) 0.70189(13) 0.22151(12) 0.0198(4) Uani d . 1
H H7A1 -0.0570 0.6366 0.2250 0.024 Uiso calc R 1
H H7A2 -0.1209 0.6947 0.1784 0.024 Uiso calc R 1
C C8A 0.03299(15) 0.82865(13) 0.15390(12) 0.0200(4) Uani d . 1
H H8A1 -0.0046 0.8645 0.1947 0.024 Uiso calc R 1
H H8A2 -0.0124 0.8040 0.0920 0.024 Uiso calc R 1
C C9A 0.14419(15) 0.89869(13) 0.15193(12) 0.0222(4) Uani d . 1
H H9A1 0.1884 0.8607 0.1228 0.027 Uiso calc R 1
H H9A2 0.1325 0.9409 0.1142 0.027 Uiso calc R 1
C C10A 0.05911(15) 0.66762(13) 0.11017(12) 0.0197(4) Uani d . 1
H H10A 0.1003 0.6988 0.0695 0.024 Uiso calc R 1
H H10B -0.0129 0.6249 0.0738 0.024 Uiso calc R 1
C C11A 0.12023(15) 0.60617(13) 0.14604(13) 0.0218(4) Uani d . 1
H H11A 0.0919 0.5893 0.1988 0.026 Uiso calc R 1
H H11B 0.1094 0.5454 0.0979 0.026 Uiso calc R 1
O O1B 0.25171(11) 0.47448(12) 0.53893(10) 0.0359(4) Uani d . 1
O O2B 0.17606(12) 0.46382(11) 0.65871(9) 0.0324(3) Uani d . 1
O O3B -0.21833(12) 0.36844(12) 0.62284(9) 0.0367(4) Uani d . 1
O O4B -0.32339(11) 0.30873(11) 0.48596(10) 0.0318(3) Uani d . 1
O O5B 0.10813(11) 0.11492(10) 0.29582(9) 0.0231(3) Uani d . 1
H HO5B 0.146(2) 0.0764(19) 0.2885(17) 0.045(7) Uiso d . 1
O O6B 0.21700(11) 0.35414(10) 0.16911(9) 0.0263(3) Uani d . 1
H HO6B 0.216(2) 0.339(2) 0.2213(19) 0.057(8) Uiso d . 1
N N1B 0.17109(13) 0.45026(11) 0.57475(11) 0.0235(3) Uani d . 1
N N2B -0.23257(13) 0.34262(12) 0.53779(11) 0.0256(4) Uani d . 1
N N3B 0.00532(12) 0.24712(10) 0.22455(10) 0.0172(3) Uani d . 1
C C1B -0.05081(15) 0.33808(12) 0.36058(12) 0.0188(4) Uani d . 1
C C2B 0.05373(15) 0.37806(13) 0.41839(12) 0.0194(4) Uani d . 1
H H2B 0.1176 0.3868 0.3932 0.023 Uiso calc R 1
C C3B 0.06095(15) 0.40445(13) 0.51366(12) 0.0194(4) Uani d . 1
C C4B -0.03079(15) 0.39308(13) 0.55503(12) 0.0204(4) Uani d . 1
H H4B -0.0242 0.4110 0.6193 0.024 Uiso calc R 1
C C5B -0.13292(15) 0.35360(13) 0.49594(12) 0.0199(4) Uani d . 1
C C6B -0.14494(15) 0.32569(13) 0.39992(12) 0.0201(4) Uani d . 1
H H6B -0.2152 0.2990 0.3624 0.024 Uiso calc R 1
C C7B -0.06015(15) 0.31195(13) 0.25610(12) 0.0207(4) Uani d . 1
H H7B1 -0.1374 0.2791 0.2262 0.025 Uiso calc R 1
H H7B2 -0.0342 0.3719 0.2380 0.025 Uiso calc R 1
C C8B -0.05248(15) 0.14769(13) 0.22970(12) 0.0194(4) Uani d . 1
H H8B1 -0.1185 0.1185 0.1813 0.023 Uiso calc R 1
H H8B2 -0.0763 0.1537 0.2890 0.023 Uiso calc R 1
C C9B 0.01553(15) 0.07838(13) 0.21962(12) 0.0216(4) Uani d . 1
H H9B1 -0.0302 0.0132 0.2187 0.026 Uiso calc R 1
H H9B2 0.0419 0.0730 0.1615 0.026 Uiso calc R 1
C C10B 0.02250(15) 0.24609(14) 0.12945(12) 0.0221(4) Uani d . 1
H H10C -0.0476 0.2371 0.0910 0.026 Uiso calc R 1
H H10D 0.0470 0.1904 0.1035 0.026 Uiso calc R 1
C C11B 0.10692(15) 0.33980(14) 0.12651(13) 0.0239(4) Uani d . 1
H H11C 0.1058 0.3391 0.0621 0.029 Uiso calc R 1
H H11D 0.0850 0.3955 0.1570 0.029 Uiso calc R 1
O O1C 0.71541(12) 0.14009(13) 0.03272(10) 0.0415(4) Uani d . 1
O O2C 0.63713(11) 0.17727(10) 0.14992(9) 0.0291(3) Uani d . 1
O O3C 0.23961(11) 0.11558(11) 0.09406(9) 0.0310(3) Uani d . 1
O O4C 0.14677(11) 0.06031(12) -0.04668(10) 0.0366(4) Uani d . 1
O O5C 0.59499(11) -0.10538(10) -0.23968(9) 0.0235(3) Uani d . 1
H HO5C 0.651(2) -0.0576(19) -0.2402(17) 0.050(8) Uiso d . 1
O O6C 0.71965(11) 0.16752(10) -0.31633(9) 0.0238(3) Uani d . 1
H HO6C 0.742(2) 0.2218(19) -0.2704(17) 0.049(7) Uiso d . 1
N N1C 0.63519(13) 0.15101(12) 0.06620(11) 0.0243(3) Uani d . 1
N N2C 0.23376(13) 0.09121(11) 0.01026(10) 0.0219(3) Uani d . 1
N N3C 0.50315(12) 0.04539(11) -0.29170(10) 0.0191(3) Uani d . 1
C C1C 0.43479(16) 0.10726(14) -0.15105(12) 0.0220(4) Uani d . 1
C C2C 0.53302(16) 0.12484(14) -0.09012(13) 0.0233(4) Uani d . 1
H H2C 0.5996 0.1328 -0.1113 0.028 Uiso calc R 1
C C3C 0.53039(15) 0.13036(13) 0.00218(12) 0.0200(4) Uani d . 1
C C4C 0.43423(15) 0.11927(12) 0.03818(12) 0.0192(4) Uani d . 1
H H4C 0.4342 0.1240 0.1006 0.023 Uiso calc R 1
C C5C 0.33861(15) 0.10077(13) -0.02452(12) 0.0187(4) Uani d . 1
C C6C 0.33649(15) 0.09387(13) -0.11784(12) 0.0211(4) Uani d . 1
H H6C 0.2698 0.0804 -0.1578 0.025 Uiso calc R 1
C C7C 0.43702(17) 0.10559(15) -0.25104(12) 0.0257(4) Uani d . 1
H H7C1 0.3618 0.0790 -0.2867 0.031 Uiso calc R 1
H H7C2 0.4682 0.1725 -0.2542 0.031 Uiso calc R 1
C C8C 0.44264(15) -0.05947(14) -0.30705(13) 0.0240(4) Uani d . 1
H H8C1 0.3839 -0.0816 -0.3614 0.029 Uiso calc R 1
H H8C2 0.4083 -0.0668 -0.2541 0.029 Uiso calc R 1
C C9C 0.51532(16) -0.12435(14) -0.32084(13) 0.0249(4) Uani d . 1
H H9C1 0.4690 -0.1929 -0.3388 0.030 Uiso calc R 1
H H9C2 0.5535 -0.1139 -0.3712 0.030 Uiso calc R 1
C C10C 0.52879(15) 0.06382(14) -0.37885(12) 0.0207(4) Uani d . 1
H H10E 0.4612 0.0610 -0.4170 0.025 Uiso calc R 1
H H10F 0.5542 0.0115 -0.4120 0.025 Uiso calc R 1
C C11C 0.61517(15) 0.16122(14) -0.36682(13) 0.0242(4) Uani d . 1
H H11E 0.6243 0.1697 -0.4274 0.029 Uiso calc R 1
H H11F 0.5904 0.2141 -0.3339 0.029 Uiso calc R 1
O O1D 0.26689(11) 0.28080(10) -0.05807(9) 0.0261(3) Uani d . 1
O O2D 0.36713(12) 0.35765(11) -0.14003(9) 0.0328(3) Uani d . 1
O O3D 0.76729(11) 0.52132(9) -0.00954(9) 0.0262(3) Uani d . 1
O O4D 0.83655(11) 0.44537(11) 0.07628(10) 0.0302(3) Uani d . 1
O O5D 0.36167(11) 0.54780(10) 0.21380(9) 0.0256(3) Uani d . 1
H HO5D 0.324(2) 0.4859(19) 0.2020(17) 0.046(7) Uiso d . 1
O O6D 0.24153(11) 0.31012(10) 0.33530(9) 0.0229(3) Uani d . 1
H HO6D 0.194(2) 0.250(2) 0.3221(19) 0.062(9) Uiso d . 1
N N1D 0.35569(13) 0.33096(11) -0.06984(10) 0.0212(3) Uani d . 1
N N2D 0.75843(13) 0.46424(11) 0.03815(10) 0.0215(3) Uani d . 1
N N3D 0.45683(12) 0.41919(11) 0.29645(10) 0.0179(3) Uani d . 1
C C1D 0.53232(15) 0.36765(12) 0.15762(12) 0.0180(4) Uani d . 1
C C2D 0.43934(15) 0.34551(12) 0.08910(12) 0.0185(4) Uani d . 1
H H2D 0.3684 0.3218 0.1006 0.022 Uiso calc R 1
C C3D 0.45435(15) 0.35935(12) 0.00347(12) 0.0185(4) Uani d . 1
C C4D 0.55746(15) 0.39844(12) -0.01705(12) 0.0194(4) Uani d . 1
H H4D 0.5658 0.4108 -0.0737 0.023 Uiso calc R 1
C C5D 0.64670(15) 0.41768(12) 0.05248(12) 0.0189(4) Uani d . 1
C C6D 0.63704(15) 0.40213(12) 0.13824(12) 0.0188(4) Uani d . 1
H H6D 0.7000 0.4147 0.1823 0.023 Uiso calc R 1
C C7D 0.51909(15) 0.35664(13) 0.25278(12) 0.0191(4) Uani d . 1
H H7D1 0.4802 0.2882 0.2474 0.023 Uiso calc R 1
H H7D2 0.5917 0.3750 0.2916 0.023 Uiso calc R 1
C C8D 0.51305(15) 0.52482(13) 0.30997(13) 0.0221(4) Uani d . 1
H H8D1 0.5571 0.5325 0.2625 0.027 Uiso calc R 1
H H8D2 0.5627 0.5532 0.3700 0.027 Uiso calc R 1
C C9D 0.42915(17) 0.57882(15) 0.30486(14) 0.0304(5) Uani d . 1
H H9D1 0.3819 0.5670 0.3495 0.036 Uiso calc R 1
H H9D2 0.4678 0.6492 0.3216 0.036 Uiso calc R 1
C C10D 0.43487(15) 0.40129(14) 0.38478(12) 0.0236(4) Uani d . 1
H H10G 0.4132 0.4551 0.4201 0.028 Uiso calc R 1
H H10H 0.5029 0.4016 0.4203 0.028 Uiso calc R 1
C C11D 0.34582(15) 0.30534(15) 0.37407(13) 0.0247(4) Uani d . 1
H H11G 0.3626 0.2514 0.3337 0.030 Uiso calc R 1
H H11H 0.3428 0.2934 0.4342 0.030 Uiso calc R 1

loop_
_atom_site_aniso_label
_atom_site_aniso_U_11
_atom_site_aniso_U_22
_atom_site_aniso_U_33
_atom_site_aniso_U_12
_atom_site_aniso_U_13
_atom_site_aniso_U_23
O1A 0.0246(8) 0.0631(11) 0.0326(8) 0.0215(8) -0.0050(6) -0.0022(7)
O2A 0.0309(8) 0.0278(7) 0.0182(7) 0.0051(6) 0.0003(6) 0.0019(6)
O3A 0.0320(8) 0.0423(9) 0.0269(8) 0.0182(7) 0.0108(6) 0.0040(6)
O4A 0.0181(7) 0.0400(8) 0.0367(8) 0.0072(6) 0.0055(6) 0.0078(7)
O5A 0.0234(7) 0.0207(7) 0.0262(7) 0.0066(6) 0.0014(6) 0.0070(6)
O6A 0.0241(7) 0.0250(7) 0.0283(7) 0.0125(6) 0.0006(6) 0.0060(6)
N1A 0.0230(9) 0.0280(9) 0.0199(8) 0.0073(7) -0.0005(7) 0.0061(7)
N2A 0.0218(9) 0.0304(9) 0.0242(8) 0.0108(7) 0.0074(7) 0.0115(7)
N3A 0.0187(8) 0.0179(7) 0.0173(7) 0.0077(6) 0.0034(6) 0.0039(6)
C1A 0.0209(9) 0.0176(9) 0.0177(9) 0.0067(7) 0.0029(7) 0.0072(7)
C2A 0.0178(9) 0.0191(9) 0.0197(9) 0.0064(7) 0.0036(7) 0.0076(7)
C3A 0.0186(9) 0.0193(9) 0.0188(9) 0.0043(7) -0.0006(7) 0.0076(7)
C4A 0.0245(10) 0.0219(9) 0.0175(9) 0.0093(8) 0.0032(7) 0.0063(7)
C5A 0.0197(9) 0.0227(9) 0.0212(9) 0.0084(8) 0.0076(7) 0.0093(7)
C6A 0.0188(9) 0.0188(9) 0.0192(9) 0.0042(7) 0.0001(7) 0.0060(7)
C7A 0.0182(9) 0.0203(9) 0.0194(9) 0.0060(7) 0.0012(7) 0.0040(7)
C8A 0.0217(9) 0.0208(9) 0.0181(9) 0.0095(8) 0.0016(7) 0.0048(7)
C9A 0.0260(10) 0.0225(9) 0.0200(9) 0.0098(8) 0.0046(8) 0.0068(7)
C10A 0.0201(9) 0.0205(9) 0.0172(9) 0.0072(7) 0.0026(7) 0.0027(7)
C11A 0.0239(10) 0.0212(9) 0.0216(9) 0.0098(8) 0.0054(8) 0.0049(7)
O1B 0.0185(7) 0.0506(10) 0.0315(8) 0.0069(7) 0.0032(6) 0.0047(7)
O2B 0.0325(8) 0.0397(8) 0.0182(7) 0.0049(7) -0.0028(6) 0.0071(6)
O3B 0.0305(8) 0.0576(10) 0.0234(8) 0.0154(7) 0.0105(6) 0.0106(7)
O4B 0.0178(7) 0.0424(9) 0.0322(8) 0.0062(6) 0.0037(6) 0.0100(7)
O5B 0.0226(7) 0.0239(7) 0.0218(7) 0.0102(6) 0.0001(5) 0.0033(5)
O6B 0.0185(7) 0.0361(8) 0.0222(7) 0.0033(6) 0.0012(5) 0.0120(6)
N1B 0.0207(8) 0.0226(8) 0.0243(9) 0.0073(7) -0.0006(7) 0.0034(6)
N2B 0.0236(9) 0.0304(9) 0.0242(9) 0.0093(7) 0.0065(7) 0.0089(7)
N3B 0.0186(8) 0.0181(7) 0.0160(7) 0.0072(6) 0.0051(6) 0.0046(6)
C1B 0.0218(9) 0.0153(8) 0.0201(9) 0.0091(7) 0.0024(7) 0.0034(7)
C2B 0.0186(9) 0.0183(9) 0.0214(9) 0.0080(7) 0.0044(7) 0.0036(7)
C3B 0.0192(9) 0.0163(9) 0.0218(9) 0.0073(7) 0.0003(7) 0.0039(7)
C4B 0.0247(10) 0.0177(9) 0.0192(9) 0.0084(8) 0.0031(7) 0.0049(7)
C5B 0.0204(9) 0.0181(9) 0.0239(9) 0.0086(7) 0.0069(7) 0.0071(7)
C6B 0.0193(9) 0.0159(9) 0.0225(9) 0.0057(7) -0.0004(7) 0.0028(7)
C7B 0.0211(9) 0.0215(9) 0.0198(9) 0.0090(8) 0.0014(7) 0.0052(7)
C8B 0.0184(9) 0.0181(9) 0.0210(9) 0.0052(7) 0.0047(7) 0.0047(7)
C9B 0.0215(10) 0.0213(9) 0.0198(9) 0.0073(8) 0.0006(7) 0.0030(7)
C10B 0.0197(9) 0.0286(10) 0.0156(9) 0.0047(8) 0.0024(7) 0.0062(7)
C11B 0.0185(9) 0.0309(10) 0.0226(9) 0.0052(8) 0.0013(7) 0.0125(8)
O1C 0.0233(8) 0.0742(12) 0.0319(8) 0.0229(8) 0.0080(6) 0.0145(8)
O2C 0.0251(7) 0.0395(8) 0.0198(7) 0.0065(6) 0.0013(6) 0.0092(6)
O3C 0.0266(8) 0.0480(9) 0.0216(7) 0.0148(7) 0.0089(6) 0.0106(6)
O4C 0.0175(7) 0.0495(9) 0.0298(8) 0.0033(7) 0.0001(6) -0.0011(7)
O5C 0.0215(7) 0.0249(7) 0.0226(7) 0.0052(6) 0.0003(5) 0.0088(6)
O6C 0.0211(7) 0.0240(7) 0.0253(7) 0.0088(6) 0.0005(6) 0.0053(6)
N1C 0.0196(8) 0.0302(9) 0.0238(9) 0.0087(7) 0.0033(7) 0.0086(7)
N2C 0.0199(8) 0.0212(8) 0.0228(8) 0.0058(7) 0.0034(7) 0.0045(6)
N3C 0.0223(8) 0.0209(8) 0.0159(7) 0.0098(6) 0.0046(6) 0.0045(6)
C1C 0.0263(10) 0.0239(9) 0.0187(9) 0.0130(8) 0.0056(8) 0.0054(7)
C2C 0.0226(10) 0.0287(10) 0.0231(10) 0.0136(8) 0.0079(8) 0.0079(8)
C3C 0.0193(9) 0.0212(9) 0.0196(9) 0.0086(8) 0.0015(7) 0.0046(7)
C4C 0.0227(10) 0.0165(9) 0.0179(9) 0.0071(7) 0.0034(7) 0.0033(7)
C5C 0.0186(9) 0.0157(8) 0.0212(9) 0.0054(7) 0.0057(7) 0.0033(7)
C6C 0.0224(10) 0.0206(9) 0.0190(9) 0.0099(8) -0.0005(7) 0.0020(7)
C7C 0.0294(11) 0.0345(11) 0.0193(9) 0.0188(9) 0.0051(8) 0.0083(8)
C8C 0.0190(10) 0.0257(10) 0.0245(10) 0.0044(8) -0.0016(8) 0.0077(8)
C9C 0.0289(11) 0.0221(10) 0.0200(9) 0.0079(8) -0.0042(8) 0.0037(7)
C10C 0.0207(10) 0.0270(10) 0.0149(8) 0.0099(8) 0.0025(7) 0.0048(7)
C11C 0.0215(10) 0.0290(10) 0.0250(10) 0.0105(8) 0.0032(8) 0.0110(8)
O1D 0.0178(7) 0.0279(7) 0.0306(7) 0.0060(6) 0.0012(6) 0.0080(6)
O2D 0.0302(8) 0.0427(9) 0.0231(7) 0.0065(7) -0.0008(6) 0.0140(6)
O3D 0.0295(8) 0.0229(7) 0.0270(7) 0.0059(6) 0.0104(6) 0.0091(6)
O4D 0.0192(7) 0.0399(8) 0.0328(8) 0.0098(6) 0.0045(6) 0.0128(6)
O5D 0.0224(7) 0.0228(7) 0.0291(7) 0.0081(6) -0.0033(6) 0.0054(6)
O6D 0.0170(7) 0.0255(7) 0.0250(7) 0.0064(6) 0.0024(5) 0.0066(6)
N1D 0.0223(8) 0.0209(8) 0.0201(8) 0.0090(7) 0.0013(6) 0.0042(6)
N2D 0.0207(8) 0.0222(8) 0.0194(8) 0.0054(7) 0.0045(6) 0.0035(6)
N3D 0.0169(8) 0.0182(7) 0.0178(7) 0.0059(6) 0.0039(6) 0.0032(6)
C1D 0.0228(9) 0.0138(8) 0.0187(9) 0.0080(7) 0.0048(7) 0.0039(7)
C2D 0.0167(9) 0.0154(8) 0.0235(9) 0.0054(7) 0.0055(7) 0.0047(7)
C3D 0.0187(9) 0.0155(8) 0.0204(9) 0.0071(7) 0.0005(7) 0.0029(7)
C4D 0.0249(10) 0.0162(9) 0.0175(9) 0.0074(7) 0.0052(7) 0.0041(7)
C5D 0.0186(9) 0.0152(8) 0.0218(9) 0.0047(7) 0.0051(7) 0.0035(7)
C6D 0.0197(9) 0.0169(9) 0.0179(9) 0.0069(7) 0.0002(7) 0.0021(7)
C7D 0.0192(9) 0.0198(9) 0.0194(9) 0.0080(7) 0.0036(7) 0.0058(7)
C8D 0.0199(9) 0.0189(9) 0.0245(10) 0.0067(7) -0.0008(7) 0.0024(7)
C9D 0.0289(11) 0.0254(10) 0.0307(11) 0.0126(9) -0.0066(9) -0.0019(8)
C10D 0.0182(9) 0.0345(11) 0.0151(9) 0.0077(8) 0.0014(7) 0.0034(8)
C11D 0.0205(10) 0.0372(11) 0.0229(10) 0.0129(8) 0.0063(8) 0.0152(8)

loop_
_atom_type_symbol
_atom_type_description
_atom_type_scat_dispersion_real
_atom_type_scat_dispersion_imag
_atom_type_scat_source
C C 0.0033 0.0016 'International Tables Vol C Tables 4.2.6.8 and 6.1.1.4'
H H 0.0000 0.0000 'International Tables Vol C Tables 4.2.6.8 and 6.1.1.4'
N N 0.0061 0.0033 'International Tables Vol C Tables 4.2.6.8 and 6.1.1.4'
O O 0.0106 0.0060 'International Tables Vol C Tables 4.2.6.8 and 6.1.1.4'

loop_
_geom_angle_atom_site_label_1
_geom_angle_atom_site_label_2
_geom_angle_atom_site_label_3
_geom_angle
C9A O5A HO5A 106.4(16)
C11A O6A HO6A 108.6(18)
O1A N1A O2A 124.27(16)
O1A N1A C3A 117.37(15)
O2A N1A C3A 118.36(15)
O4A N2A O3A 124.24(16)
O4A N2A C5A 117.86(15)
O3A N2A C5A 117.90(15)
C7A N3A C8A 110.49(14)
C7A N3A C10A 109.39(13)
C8A N3A C10A 111.12(13)
C2A C1A C6A 119.19(16)
C2A C1A C7A 120.14(16)
C6A C1A C7A 120.60(16)
C3A C2A C1A 118.93(16)
C3A C2A H2A 120.5
C1A C2A H2A 120.5
C2A C3A C4A 123.74(17)
C2A C3A N1A 118.26(16)
C4A C3A N1A 118.00(16)
C5A C4A C3A 115.60(16)
C5A C4A H4A 122.2
C3A C4A H4A 122.2
C4A C5A C6A 123.57(17)
C4A C5A N2A 117.79(16)
C6A C5A N2A 118.62(16)
C5A C6A C1A 118.95(16)
C5A C6A H6A 120.5
C1A C6A H6A 120.5
N3A C7A C1A 112.46(14)
N3A C7A H7A1 109.1
C1A C7A H7A1 109.1
N3A C7A H7A2 109.1
C1A C7A H7A2 109.1
H7A1 C7A H7A2 107.8
N3A C8A C9A 112.54(15)
N3A C8A H8A1 109.1
C9A C8A H8A1 109.1
N3A C8A H8A2 109.1
C9A C8A H8A2 109.1
H8A1 C8A H8A2 107.8
O5A C9A C8A 112.84(14)
O5A C9A H9A1 109.0
C8A C9A H9A1 109.0
O5A C9A H9A2 109.0
C8A C9A H9A2 109.0
H9A1 C9A H9A2 107.8
N3A C10A C11A 112.37(14)
N3A C10A H10A 109.1
C11A C10A H10A 109.1
N3A C10A H10B 109.1
C11A C10A H10B 109.1
H10A C10A H10B 107.9
O6A C11A C10A 108.68(15)
O6A C11A H11A 110.0
C10A C11A H11A 110.0
O6A C11A H11B 110.0
C10A C11A H11B 110.0
H11A C11A H11B 108.3
C9B O5B HO5B 108.4(17)
C11B O6B HO6B 109.5(18)
O1B N1B O2B 124.05(16)
O1B N1B C3B 118.00(15)
O2B N1B C3B 117.93(15)
O4B N2B O3B 124.49(16)
O4B N2B C5B 118.26(15)
O3B N2B C5B 117.25(15)
C7B N3B C8B 108.67(13)
C7B N3B C10B 110.39(14)
C8B N3B C10B 111.62(13)
C6B C1B C2B 119.34(16)
C6B C1B C7B 120.91(16)
C2B C1B C7B 119.72(16)
C3B C2B C1B 119.07(17)
C3B C2B H2B 120.5
C1B C2B H2B 120.5
C4B C3B C2B 123.10(17)
C4B C3B N1B 117.71(16)
C2B C3B N1B 119.16(16)
C3B C4B C5B 116.40(16)
C3B C4B H4B 121.8
C5B C4B H4B 121.8
C4B C5B C6B 122.89(17)
C4B C5B N2B 117.80(16)
C6B C5B N2B 119.30(16)
C5B C6B C1B 119.20(17)
C5B C6B H6B 120.4
C1B C6B H6B 120.4
N3B C7B C1B 111.27(14)
N3B C7B H7B1 109.4
C1B C7B H7B1 109.4
N3B C7B H7B2 109.4
C1B C7B H7B2 109.4
H7B1 C7B H7B2 108.0
N3B C8B C9B 114.87(15)
N3B C8B H8B1 108.6
C9B C8B H8B1 108.5
N3B C8B H8B2 108.5
C9B C8B H8B2 108.5
H8B1 C8B H8B2 107.5
O5B C9B C8B 109.72(14)
O5B C9B H9B1 109.7
C8B C9B H9B1 109.7
O5B C9B H9B2 109.7
C8B C9B H9B2 109.7
H9B1 C9B H9B2 108.2
N3B C10B C11B 112.66(15)
N3B C10B H10C 109.1
C11B C10B H10C 109.1
N3B C10B H10D 109.1
C11B C10B H10D 109.1
H10C C10B H10D 107.8
O6B C11B C10B 114.53(15)
O6B C11B H11C 108.6
C10B C11B H11C 108.6
O6B C11B H11D 108.6
C10B C11B H11D 108.6
H11C C11B H11D 107.6
C9C O5C HO5C 106.9(17)
C11C O6C HO6C 107.9(17)
O2C N1C O1C 123.68(16)
O2C N1C C3C 118.17(15)
O1C N1C C3C 118.14(15)
O3C N2C O4C 124.11(16)
O3C N2C C5C 117.69(15)
O4C N2C C5C 118.20(15)
C10C N3C C7C 110.89(14)
C10C N3C C8C 110.55(14)
C7C N3C C8C 109.54(15)
C6C C1C C2C 119.03(17)
C6C C1C C7C 121.06(17)
C2C C1C C7C 119.89(17)
C3C C2C C1C 119.23(17)
C3C C2C H2C 120.4
C1C C2C H2C 120.4
C2C C3C C4C 123.33(17)
C2C C3C N1C 118.64(16)
C4C C3C N1C 118.01(16)
C5C C4C C3C 115.68(16)
C5C C4C H4C 122.2
C3C C4C H4C 122.2
C4C C5C C6C 123.32(17)
C4C C5C N2C 118.22(15)
C6C C5C N2C 118.42(16)
C5C C6C C1C 119.38(17)
C5C C6C H6C 120.3
C1C C6C H6C 120.3
N3C C7C C1C 111.20(15)
N3C C7C H7C1 109.4
C1C C7C H7C1 109.4
N3C C7C H7C2 109.4
C1C C7C H7C2 109.4
H7C1 C7C H7C2 108.0
N3C C8C C9C 113.34(15)
N3C C8C H8C1 108.9
C9C C8C H8C1 108.9
N3C C8C H8C2 108.9
C9C C8C H8C2 108.9
H8C1 C8C H8C2 107.7
O5C C9C C8C 112.65(15)
O5C C9C H9C1 109.1
C8C C9C H9C1 109.1
O5C C9C H9C2 109.1
C8C C9C H9C2 109.1
H9C1 C9C H9C2 107.8
N3C C10C C11C 114.25(15)
N3C C10C H10E 108.7
C11C C10C H10E 108.7
N3C C10C H10F 108.7
C11C C10C H10F 108.7
H10E C10C H10F 107.6
O6C C11C C10C 111.55(15)
O6C C11C H11E 109.3
C10C C11C H11E 109.3
O6C C11C H11F 109.3
C10C C11C H11F 109.3
H11E C11C H11F 108.0
C9D O5D HO5D 107.7(16)
C11D O6D HO6D 105.9(18)
O1D N1D O2D 123.66(15)
O1D N1D C3D 118.23(15)
O2D N1D C3D 118.10(15)
O3D N2D O4D 124.70(16)
O3D N2D C5D 117.08(15)
O4D N2D C5D 118.20(15)
C10D N3D C7D 110.61(14)
C10D N3D C8D 110.60(14)
C7D N3D C8D 112.55(14)
C6D C1D C2D 119.29(16)
C6D C1D C7D 120.34(16)
C2D C1D C7D 120.35(16)
C3D C2D C1D 118.90(16)
C3D C2D H2D 120.5
C1D C2D H2D 120.5
C2D C3D C4D 123.53(17)
C2D C3D N1D 118.36(16)
C4D C3D N1D 118.12(16)
C5D C4D C3D 115.22(16)
C5D C4D H4D 122.4
C3D C4D H4D 122.4
C4D C5D C6D 123.80(17)
C4D C5D N2D 118.53(16)
C6D C5D N2D 117.50(16)
C5D C6D C1D 119.13(17)
C5D C6D H6D 120.4
C1D C6D H6D 120.4
N3D C7D C1D 110.74(14)
N3D C7D H7D1 109.5
C1D C7D H7D1 109.5
N3D C7D H7D2 109.5
C1D C7D H7D2 109.5
H7D1 C7D H7D2 108.1
N3D C8D C9D 110.54(15)
N3D C8D H8D1 109.5
C9D C8D H8D1 109.5
N3D C8D H8D2 109.5
C9D C8D H8D2 109.5
H8D1 C8D H8D2 108.1
O5D C9D C8D 112.01(15)
O5D C9D H9D1 109.2
C8D C9D H9D1 109.2
O5D C9D H9D2 109.2
C8D C9D H9D2 109.2
H9D1 C9D H9D2 107.9
N3D C10D C11D 113.96(15)
N3D C10D H10G 108.8
C11D C10D H10G 108.8
N3D C10D H10H 108.8
C11D C10D H10H 108.8
H10G C10D H10H 107.7
O6D C11D C10D 109.34(15)
O6D C11D H11G 109.8
C10D C11D H11G 109.8
O6D C11D H11H 109.8
C10D C11D H11H 109.8
H11G C11D H11H 108.3

loop_
_geom_bond_atom_site_label_1
_geom_bond_atom_site_label_2
_geom_bond_distance
O1A N1A 1.225(2)
O2A N1A 1.2309(19)
O3A N2A 1.228(2)
O4A N2A 1.227(2)
O5A C9A 1.436(2)
O5A HO5A 0.89(3)
O6A C11A 1.436(2)
O6A HO6A 0.84(3)
N1A C3A 1.469(2)
N2A C5A 1.477(2)
N3A C7A 1.465(2)
N3A C8A 1.471(2)
N3A C10A 1.479(2)
C1A C2A 1.394(2)
C1A C6A 1.398(2)
C1A C7A 1.513(2)
C2A C3A 1.383(2)
C2A H2A 0.9300
C3A C4A 1.383(3)
C4A C5A 1.379(3)
C4A H4A 0.9300
C5A C6A 1.386(2)
C6A H6A 0.9300
C7A H7A1 0.9700
C7A H7A2 0.9700
C8A C9A 1.514(3)
C8A H8A1 0.9700
C8A H8A2 0.9700
C9A H9A1 0.9700
C9A H9A2 0.9700
C10A C11A 1.508(2)
C10A H10A 0.9700
C10A H10B 0.9700
C11A H11A 0.9700
C11A H11B 0.9700
O1B N1B 1.224(2)
O2B N1B 1.228(2)
O3B N2B 1.226(2)
O4B N2B 1.223(2)
O5B C9B 1.435(2)
O5B HO5B 0.84(3)
O6B C11B 1.418(2)
O6B HO6B 0.87(3)
N1B C3B 1.473(2)
N2B C5B 1.473(2)
N3B C7B 1.470(2)
N3B C8B 1.471(2)
N3B C10B 1.477(2)
C1B C6B 1.389(3)
C1B C2B 1.396(2)
C1B C7B 1.515(2)
C2B C3B 1.383(2)
C2B H2B 0.9300
C3B C4B 1.380(3)
C4B C5B 1.381(3)
C4B H4B 0.9300
C5B C6B 1.388(2)
C6B H6B 0.9300
C7B H7B1 0.9700
C7B H7B2 0.9700
C8B C9B 1.510(2)
C8B H8B1 0.9700
C8B H8B2 0.9700
C9B H9B1 0.9700
C9B H9B2 0.9700
C10B C11B 1.510(3)
C10B H10C 0.9700
C10B H10D 0.9700
C11B H11C 0.9700
C11B H11D 0.9700
O1C N1C 1.227(2)
O2C N1C 1.2257(19)
O3C N2C 1.2177(19)
O4C N2C 1.225(2)
O5C C9C 1.421(2)
O5C HO5C 0.85(3)
O6C C11C 1.432(2)
O6C HO6C 0.87(3)
N1C C3C 1.473(2)
N2C C5C 1.478(2)
N3C C10C 1.463(2)
N3C C7C 1.468(2)
N3C C8C 1.469(2)
C1C C6C 1.387(3)
C1C C2C 1.393(3)
C1C C7C 1.510(2)
C2C C3C 1.383(3)
C2C H2C 0.9300
C3C C4C 1.385(2)
C4C C5C 1.379(2)
C4C H4C 0.9300
C5C C6C 1.387(2)
C6C H6C 0.9300
C7C H7C1 0.9700
C7C H7C2 0.9700
C8C C9C 1.507(3)
C8C H8C1 0.9700
C8C H8C2 0.9700
C9C H9C1 0.9700
C9C H9C2 0.9700
C10C C11C 1.501(3)
C10C H10E 0.9700
C10C H10F 0.9700
C11C H11E 0.9700
C11C H11F 0.9700
O1D N1D 1.2279(19)
O2D N1D 1.2290(19)
O3D N2D 1.2262(19)
O4D N2D 1.232(2)
O5D C9D 1.435(2)
O5D HO5D 0.87(3)
O6D C11D 1.425(2)
O6D HO6D 0.88(3)
N1D C3D 1.472(2)
N2D C5D 1.468(2)
N3D C10D 1.466(2)
N3D C7D 1.468(2)
N3D C8D 1.473(2)
C1D C6D 1.385(2)
C1D C2D 1.393(2)
C1D C7D 1.510(2)
C2D C3D 1.385(2)
C2D H2D 0.9300
C3D C4D 1.386(3)
C4D C5D 1.377(3)
C4D H4D 0.9300
C5D C6D 1.384(2)
C6D H6D 0.9300
C7D H7D1 0.9700
C7D H7D2 0.9700
C8D C9D 1.512(3)
C8D H8D1 0.9700
C8D H8D2 0.9700
C9D H9D1 0.9700
C9D H9D2 0.9700
C10D C11D 1.506(3)
C10D H10G 0.9700
C10D H10H 0.9700
C11D H11G 0.9700
C11D H11H 0.9700

loop_
_geom_hbond_atom_site_label_D
_geom_hbond_atom_site_label_H
_geom_hbond_atom_site_label_A
_geom_hbond_site_symmetry_A
_geom_hbond_distance_DH
_geom_hbond_distance_HA
_geom_hbond_distance_DA
_geom_hbond_angle_DHA
O5A HO5A O6C 2_665 0.89(3) 1.85(3) 2.7343(19) 174(2)
O6A HO6A O5D . 0.84(3) 1.93(3) 2.7575(19) 174(3)
O5B HO5B O5A 1_545 0.84(3) 2.07(3) 2.8892(19) 165(2)
O6B HO6B O6D . 0.87(3) 1.89(3) 2.7529(19) 170(3)
O5C HO5C O5A 2_665 0.85(3) 2.02(3) 2.8643(19) 171(2)
O6C HO6C O6A 2_665 0.87(3) 1.89(3) 2.7553(19) 170(2)
O5D HO5D O6B . 0.87(3) 1.94(3) 2.802(2) 170(2)
O6D HO6D O5B . 0.88(3) 1.90(3) 2.7804(19) 173(3)

loop_
_cod_related_entry_id
_cod_related_entry_database
_cod_related_entry_code
1 ChemSpider 24740212
